data_2205633
loop_
_publ_author_name
'Light, Mark E.'
'Gale, Philip A.'
'Navakhun, Korakot'

_publ_section_title
;1,4-Phenylene-bis-(3,4-dichloro-5-phenylcarbamoyl-1<i>H</i>-pyrrole-2-carboxamide)
 bis(tetrabutylammonium chloride) acetonitrile disolvate
;
_journal_issue 5
_journal_name_full 'Acta Crystallographica Section E'
_journal_page_first o1300
_journal_page_last o1301
_journal_paper_doi 10.1107/S1600536805010688
_journal_volume 61
_journal_year 2005
_chemical_formula_moiety 'C30 H20 N6 O4 Cl4, 2C16 H36 N 1+, 2Cl 1- , 2C2 H3 N'
_chemical_formula_sum 'C66 H98 Cl6 N10 O4'
_chemical_formula_weight 1308.24
_chemical_name_systematic
;
?
;
_space_group_IT_number 14
_symmetry_cell_setting monoclinic
_symmetry_space_group_name_Hall '-P 2ybc'
_symmetry_space_group_name_H-M 'P 1 21/c 1'
_atom_sites_solution_hydrogens geom
_atom_sites_solution_primary direct
_atom_sites_solution_secondary difmap
_audit_creation_method SHELXL-97
_cell_angle_alpha 90.00
_cell_angle_beta 93.5560(10)
_cell_angle_gamma 90.00
_cell_formula_units_Z 2
_cell_length_a 8.5720(2)
_cell_length_b 21.1088(5)
_cell_length_c 19.3520(6)
_cell_measurement_reflns_used 35384
_cell_measurement_temperature 120(2)
_cell_measurement_theta_max 26.37
_cell_measurement_theta_min 2.91
_cell_volume 3494.90(16)
_computing_cell_refinement 'DENZO and COLLECT'
_computing_data_collection 'DENZO (Otwinowski and Minor, 1997) and COLLECT (Hooft, 1998)'
_computing_data_reduction 'DENZO and COLLECT'
_computing_molecular_graphics 'CAMERON (Watkin, et al., 1993)'
_computing_publication_material 'WINGX (Farrugia, 1998)'
_computing_structure_refinement 'SHELXL97 (Sheldrick, 1997)'
_computing_structure_solution 'SHELXS97 (Sheldrick, 1990)'
_diffrn_ambient_temperature 120(2)
_diffrn_detector_area_resol_mean 9.091
_diffrn_measured_fraction_theta_full 0.996
_diffrn_measured_fraction_theta_max 0.996
_diffrn_measurement_device_type 'Bruker-Nonius KappaCCD area-detector diffractometer'
_diffrn_measurement_method '\f and \w scans to fill the asymmetric unit'
_diffrn_radiation_monochromator graphite
_diffrn_radiation_type MoK\a
_diffrn_radiation_wavelength 0.71073
_diffrn_reflns_av_R_equivalents 0.0461
_diffrn_reflns_av_sigmaI/netI 0.0702
_diffrn_reflns_limit_h_max 10
_diffrn_reflns_limit_h_min -10
_diffrn_reflns_limit_k_max 25
_diffrn_reflns_limit_k_min -26
_diffrn_reflns_limit_l_max 24
_diffrn_reflns_limit_l_min -24
_diffrn_reflns_number 13653
_diffrn_reflns_theta_full 26.36
_diffrn_reflns_theta_max 26.36
_diffrn_reflns_theta_min 3.07
_diffrn_standards_number 0
_exptl_absorpt_coefficient_mu 0.298
_exptl_absorpt_correction_T_max 0.9895
_exptl_absorpt_correction_T_min 0.9064
_exptl_absorpt_correction_type multi-scan
_exptl_absorpt_process_details '(SORTAV; Blessing, 1997)'
_exptl_crystal_colour Colourless
_exptl_crystal_density_diffrn 1.243
_exptl_crystal_density_method 'not measured'
_exptl_crystal_description Needle
_exptl_crystal_F_000 1396
_exptl_crystal_size_max 0.15
_exptl_crystal_size_mid 0.07
_exptl_crystal_size_min 0.05
_refine_diff_density_max 0.702
_refine_diff_density_min -1.054
_refine_ls_extinction_coef 0.0023(4)
_refine_ls_extinction_expression Fc^*^=kFc[1+0.001xFc^2^\l^3^/sin(2\q)]^-1/4^
_refine_ls_extinction_method SHELXL
_refine_ls_goodness_of_fit_ref 1.105
_refine_ls_hydrogen_treatment constr
_refine_ls_matrix_type full
_refine_ls_number_parameters 395
_refine_ls_number_reflns 7107
_refine_ls_number_restraints 71
_refine_ls_restrained_S_all 1.141
_refine_ls_R_factor_all 0.0978
_refine_ls_R_factor_gt 0.0596
_refine_ls_shift/su_max 0.001
_refine_ls_shift/su_mean 0.000
_refine_ls_structure_factor_coef Fsqd
_refine_ls_weighting_details 'calc w = 1/[\s^2^(Fo^2^)+(0.0389P)^2^+4.3109P] where P = (Fo^2^+2Fc^2^)/3'
_refine_ls_weighting_scheme calc
_refine_ls_wR_factor_gt 0.1312
_refine_ls_wR_factor_ref 0.1438
_reflns_number_gt 4902
_reflns_number_total 7107
_reflns_threshold_expression >2\s(I)
_cod_data_source_file ac6167.cif
_cod_data_source_block I
_cod_depositor_comments
;
The following automatic conversions were performed:
'_symmetry_cell_setting' value 'Monoclinic' changed to 'monoclinic'
according to '/home/saulius/struct/CIF-dictionaries/cif_core.dic'
dictionary named 'cif_core.dic' version 2.4.1 from 2010-06-29.

Automatic conversion script
Id: cif_fix_enum 1527 2010-12-29 10:47:43Z saulius 

The following automatic conversions were performed:

'_symmetry_cell_setting' value 'Monoclinic' changed to 'monoclinic'
according to /home/saulius/struct/CIF-dictionaries/cif_core.dic
dictionary named 'cif_core.dic' version 2.4.1 from 2010-06-29.

Automatic conversion script
Id: cif_fix_values 1715 2011-07-08 13:25:40Z adriana 
;
_cod_original_sg_symbol_H-M 'P 21/c'
_cod_database_code 2205633
_cod_database_fobs_code 2205633

loop_
_symmetry_equiv_pos_as_xyz
'x, y, z'
'-x, y+1/2, -z+1/2'
'-x, -y, -z'
'x, -y-1/2, z-1/2'

loop_
_atom_site_label
_atom_site_fract_x
_atom_site_fract_y
_atom_site_fract_z
_atom_site_U_iso_or_equiv
_atom_site_adp_type
_atom_site_calc_flag
_atom_site_refinement_flags
_atom_site_occupancy
_atom_site_disorder_assembly
_atom_site_disorder_group
_atom_site_type_symbol
Cl1 0.16835(9) 0.70673(4) 0.60764(4) 0.0322(2) Uani d . 1 . . Cl
Cl2 0.38459(10) 0.57889(4) 0.64814(4) 0.0336(2) Uani d . 1 . . Cl
Cl3 0.18791(9) 0.69400(4) 0.95662(4) 0.0282(2) Uani d . 1 . . Cl
N1 0.0570(3) 0.78167(12) 0.82639(13) 0.0269(6) Uani d . 1 . . N
H91 0.1008 0.7571 0.8588 0.032 Uiso calc R 1 . . H
N2 0.2000(3) 0.66144(12) 0.80256(13) 0.0253(6) Uani d . 1 . . N
H92 0.1828 0.6667 0.8465 0.030 Uiso calc R 1 . . H
N3 0.3598(3) 0.57156(13) 0.89035(13) 0.0299(6) Uani d . 1 . . N
H93 0.3070 0.6047 0.9037 0.036 Uiso calc R 1 . . H
O1 -0.0100(3) 0.78668(13) 0.71095(13) 0.0488(7) Uani d . 1 . . O
O2 0.4268(3) 0.51780(11) 0.79409(12) 0.0354(6) Uani d . 1 . . O
C1 -0.1002(4) 0.87948(16) 0.80754(19) 0.0338(8) Uani d . 1 . . C
H1 -0.1308 0.8677 0.7613 0.041 Uiso calc R 1 . . H
C2 -0.1505(4) 0.93640(17) 0.8346(2) 0.0385(9) Uani d . 1 . . C
H2 -0.2162 0.9635 0.8064 0.046 Uiso calc R 1 . . H
C3 -0.1069(4) 0.95440(17) 0.90160(19) 0.0386(9) Uani d . 1 . . C
H3 -0.1404 0.9938 0.9191 0.046 Uiso calc R 1 . . H
C4 -0.0142(4) 0.91450(18) 0.94291(19) 0.0398(9) Uani d . 1 . . C
H4 0.0150 0.9263 0.9893 0.048 Uiso calc R 1 . . H
C5 0.0367(4) 0.85722(16) 0.91719(18) 0.0326(8) Uani d . 1 . . C
H5 0.0999 0.8298 0.9460 0.039 Uiso calc R 1 . . H
C6 -0.0048(3) 0.84006(15) 0.84902(17) 0.0268(7) Uani d . 1 . . C
C7 0.0562(4) 0.75944(16) 0.76053(17) 0.0291(7) Uani d . 1 . . C
C8 0.1449(3) 0.70049(15) 0.75015(16) 0.0259(7) Uani d . 1 . . C
C9 0.1974(3) 0.67619(15) 0.68946(16) 0.0251(7) Uani d . 1 . . C
C10 0.2860(3) 0.62214(15) 0.70655(16) 0.0248(7) Uani d . 1 . . C
C11 0.2856(3) 0.61305(15) 0.77710(16) 0.0249(7) Uani d . 1 . . C
C12 0.3633(4) 0.56283(15) 0.82090(16) 0.0268(7) Uani d . 1 . . C
C13 0.3841(4) 0.54326(15) 1.01052(17) 0.0287(7) Uani d . 1 . . C
H13 0.3042 0.5733 1.0178 0.034 Uiso calc R 1 . . H
C14 0.4311(4) 0.53353(14) 0.94363(16) 0.0254(7) Uani d . 1 . . C
C15 0.5488(4) 0.48980(15) 0.93349(17) 0.0276(7) Uani d . 1 . . C
H15 0.5830 0.4827 0.8884 0.033 Uiso calc R 1 . . H
N4 0.6730(3) 0.78866(15) 0.53584(13) 0.0369(7) Uani d D 1 . . N
C16 0.6876(4) 0.71763(18) 0.53514(19) 0.0428(10) Uani d D 1 A . C
H16A 0.7130 0.7029 0.5831 0.051 Uiso calc R 1 . . H
H16B 0.7763 0.7061 0.5073 0.051 Uiso calc R 1 . . H
C17 0.5423(4) 0.68249(18) 0.5063(2) 0.0448(10) Uani d D 1 . . C
H17A 0.4625 0.6827 0.5411 0.054 Uiso calc R 1 A . H
H17B 0.4981 0.7047 0.4645 0.054 Uiso calc R 1 . . H
C18 0.5802(5) 0.6145(2) 0.4878(2) 0.0587(12) Uani d D 1 A . C
H18A 0.6625 0.6145 0.4541 0.070 Uiso calc R 1 . . H
H18B 0.6223 0.5923 0.5300 0.070 Uiso calc R 1 . . H
C19 0.4393(5) 0.5784(2) 0.4572(2) 0.0608(12) Uani d D 1 . . C
H19A 0.3608 0.5750 0.4918 0.091 Uiso calc R 1 A . H
H19B 0.4716 0.5359 0.4437 0.091 Uiso calc R 1 . . H
H19C 0.3945 0.6010 0.4164 0.091 Uiso calc R 1 . . H
C20A 0.630(3) 0.8185(17) 0.4688(7) 0.0422(16) Uani d PDU 0.33 A 1 C
H20A 0.6117 0.8639 0.4779 0.051 Uiso calc PR 0.33 A 1 H
H20B 0.5279 0.8003 0.4521 0.051 Uiso calc PR 0.33 A 1 H
C21A 0.7378(10) 0.8148(5) 0.4082(4) 0.0301(12) Uani d PDU 0.33 A 1 C
H21A 0.8400 0.8342 0.4224 0.036 Uiso calc PR 0.33 A 1 H
H21B 0.7561 0.7699 0.3966 0.036 Uiso calc PR 0.33 A 1 H
C22A 0.6656(11) 0.8494(5) 0.3439(3) 0.0382(13) Uani d PDU 0.33 A 1 C
H22A 0.5558 0.8356 0.3349 0.046 Uiso calc PR 0.33 A 1 H
H22B 0.6654 0.8956 0.3528 0.046 Uiso calc PR 0.33 A 1 H
C23A 0.7577(14) 0.8357(6) 0.2797(4) 0.0549(15) Uani d PDU 0.33 A 1 C
H23A 0.8626 0.8540 0.2863 0.082 Uiso calc PR 0.33 A 1 H
H23B 0.7031 0.8546 0.2387 0.082 Uiso calc PR 0.33 A 1 H
H23C 0.7659 0.7898 0.2733 0.082 Uiso calc PR 0.33 A 1 H
C20B 0.6322(15) 0.8116(7) 0.4628(3) 0.0422(16) Uani d PDU 0.67 A 2 C
H20C 0.6492 0.8580 0.4613 0.051 Uiso calc PR 0.67 A 2 H
H20D 0.5196 0.8038 0.4516 0.051 Uiso calc PR 0.67 A 2 H
C21B 0.7262(6) 0.7803(2) 0.4067(2) 0.0301(12) Uani d PDU 0.67 A 2 C
H21C 0.8386 0.7803 0.4219 0.036 Uiso calc PR 0.67 A 2 H
H21D 0.6922 0.7357 0.4004 0.036 Uiso calc PR 0.67 A 2 H
C22B 0.7025(6) 0.8158(2) 0.33735(16) 0.0382(13) Uani d PDU 0.67 A 2 C
H22C 0.7477 0.7906 0.3004 0.046 Uiso calc PR 0.67 A 2 H
H22D 0.5893 0.8209 0.3253 0.046 Uiso calc PR 0.67 A 2 H
C23B 0.7807(7) 0.8815(2) 0.3413(3) 0.0549(15) Uani d PDU 0.67 A 2 C
H23D 0.7279 0.9082 0.3741 0.082 Uiso calc PR 0.67 A 2 H
H23E 0.7729 0.9012 0.2954 0.082 Uiso calc PR 0.67 A 2 H
H23F 0.8910 0.8768 0.3570 0.082 Uiso calc PR 0.67 A 2 H
C24 0.8284(4) 0.81522(18) 0.56291(18) 0.0407(9) Uani d D 1 A . C
H24A 0.9060 0.8069 0.5282 0.049 Uiso calc R 1 . . H
H24B 0.8627 0.7919 0.6055 0.049 Uiso calc R 1 . . H
C25 0.8304(4) 0.8857(2) 0.5793(2) 0.0481(11) Uani d D 1 . . C
H25A 0.7668 0.8938 0.6194 0.058 Uiso calc R 1 A . H
H25B 0.7831 0.9094 0.5391 0.058 Uiso calc R 1 . . H
C26 0.9971(4) 0.9094(2) 0.5959(2) 0.0523(11) Uani d D 1 A . C
H26A 1.0439 0.8854 0.6360 0.063 Uiso calc R 1 . . H
H26B 1.0603 0.9008 0.5559 0.063 Uiso calc R 1 . . H
C27 1.0042(5) 0.9796(2) 0.6125(3) 0.0670(14) Uani d D 1 . . C
H27A 0.9553 1.0036 0.5736 0.101 Uiso calc R 1 A . H
H27B 1.1136 0.9927 0.6203 0.101 Uiso calc R 1 . . H
H27C 0.9484 0.9879 0.6542 0.101 Uiso calc R 1 . . H
C28 0.5439(4) 0.80920(18) 0.58037(17) 0.0355(8) Uani d D 1 A . C
H28A 0.4446 0.7908 0.5607 0.043 Uiso calc R 1 . . H
H28B 0.5342 0.8559 0.5771 0.043 Uiso calc R 1 . . H
C29 0.5623(4) 0.79135(17) 0.65683(17) 0.0345(8) Uani d D 1 . . C
H29A 0.6707 0.8000 0.6751 0.041 Uiso calc R 1 A . H
H29B 0.5414 0.7456 0.6624 0.041 Uiso calc R 1 . . H
C30 0.4476(4) 0.83005(18) 0.69701(18) 0.0394(9) Uani d D 1 A . C
H30A 0.4691 0.8757 0.6906 0.047 Uiso calc R 1 . . H
H30B 0.3399 0.8216 0.6778 0.047 Uiso calc R 1 . . H
C31 0.4579(5) 0.8149(2) 0.77423(19) 0.0489(10) Uani d D 1 . . C
H31A 0.4398 0.7695 0.7809 0.073 Uiso calc R 1 A . H
H31B 0.3786 0.8392 0.7971 0.073 Uiso calc R 1 . . H
H31C 0.5620 0.8261 0.7943 0.073 Uiso calc R 1 . . H
N5 0.1513(5) 0.4085(2) 0.3604(2) 0.0760(8) Uani d . 1 . . N
C32 0.1877(6) 0.4529(3) 0.3326(3) 0.0760(8) Uani d . 1 . . C
C33 0.2353(6) 0.5087(3) 0.2980(3) 0.0760(8) Uani d . 1 . . C
H33A 0.2260 0.5454 0.3285 0.114 Uiso calc R 1 . . H
H33B 0.1684 0.5149 0.2556 0.114 Uiso calc R 1 . . H
H33C 0.3442 0.5042 0.2861 0.114 Uiso calc R 1 . . H

loop_
_atom_site_aniso_label
_atom_site_aniso_U_11
_atom_site_aniso_U_22
_atom_site_aniso_U_33
_atom_site_aniso_U_12
_atom_site_aniso_U_13
_atom_site_aniso_U_23
Cl1 0.0372(4) 0.0405(5) 0.0186(4) 0.0071(3) 0.0002(3) 0.0055(3)
Cl2 0.0420(5) 0.0354(5) 0.0238(4) 0.0068(4) 0.0060(3) 0.0001(4)
Cl3 0.0298(4) 0.0346(5) 0.0200(4) 0.0070(3) -0.0008(3) 0.0006(3)
N1 0.0307(14) 0.0291(15) 0.0204(15) 0.0052(11) -0.0017(11) 0.0040(11)
N2 0.0288(14) 0.0290(15) 0.0177(14) 0.0060(11) -0.0010(10) 0.0017(11)
N3 0.0402(16) 0.0271(15) 0.0225(15) 0.0138(12) 0.0019(11) 0.0038(12)
O1 0.0698(18) 0.0513(17) 0.0244(14) 0.0326(14) -0.0060(12) 0.0028(12)
O2 0.0508(15) 0.0314(14) 0.0236(13) 0.0146(11) 0.0002(10) -0.0012(10)
C1 0.0354(19) 0.035(2) 0.031(2) 0.0050(15) 0.0032(14) 0.0037(16)
C2 0.040(2) 0.033(2) 0.043(2) 0.0071(15) 0.0041(16) 0.0038(17)
C3 0.040(2) 0.032(2) 0.044(2) 0.0012(16) 0.0071(16) -0.0070(17)
C4 0.041(2) 0.044(2) 0.034(2) -0.0001(17) -0.0039(16) -0.0102(17)
C5 0.0302(18) 0.035(2) 0.032(2) 0.0011(14) -0.0031(14) -0.0003(15)
C6 0.0255(16) 0.0262(17) 0.0287(18) -0.0005(13) 0.0029(13) 0.0001(14)
C7 0.0286(17) 0.0354(19) 0.0233(18) 0.0080(14) 0.0003(13) 0.0060(15)
C8 0.0265(16) 0.0316(18) 0.0190(17) 0.0040(13) -0.0029(12) 0.0038(13)
C9 0.0278(16) 0.0277(18) 0.0193(17) 0.0001(13) -0.0012(12) 0.0037(13)
C10 0.0242(16) 0.0280(18) 0.0223(17) -0.0017(13) 0.0008(12) -0.0010(13)
C11 0.0266(16) 0.0265(17) 0.0211(17) 0.0016(13) -0.0014(12) 0.0009(13)
C12 0.0292(17) 0.0295(18) 0.0214(18) 0.0030(13) 0.0003(13) 0.0029(14)
C13 0.0343(18) 0.0258(18) 0.0264(18) 0.0104(13) 0.0048(13) 0.0019(14)
C14 0.0319(17) 0.0219(17) 0.0222(17) 0.0040(13) 0.0001(13) 0.0041(13)
C15 0.0353(18) 0.0259(18) 0.0221(17) 0.0049(13) 0.0050(13) 0.0006(14)
N4 0.0233(14) 0.065(2) 0.0223(15) 0.0097(13) 0.0012(11) 0.0114(14)
C16 0.037(2) 0.063(3) 0.029(2) 0.0218(18) 0.0035(15) 0.0039(18)
C17 0.033(2) 0.064(3) 0.037(2) 0.0110(18) 0.0034(16) 0.0024(19)
C18 0.053(3) 0.074(3) 0.050(3) 0.022(2) 0.007(2) -0.009(2)
C19 0.064(3) 0.071(3) 0.046(3) 0.008(2) -0.007(2) -0.005(2)
C20A 0.0237(18) 0.084(4) 0.019(2) 0.005(2) 0.0002(16) 0.016(3)
C21A 0.026(2) 0.039(4) 0.026(2) -0.004(3) 0.0019(16) 0.007(3)
C22A 0.043(3) 0.047(4) 0.025(2) 0.007(3) 0.004(2) 0.004(3)
C23A 0.064(4) 0.048(3) 0.055(4) 0.007(3) 0.028(3) 0.015(3)
C20B 0.0237(18) 0.084(4) 0.019(2) 0.005(2) 0.0002(16) 0.016(3)
C21B 0.026(2) 0.039(4) 0.026(2) -0.004(3) 0.0019(16) 0.007(3)
C22B 0.043(3) 0.047(4) 0.025(2) 0.007(3) 0.004(2) 0.004(3)
C23B 0.064(4) 0.048(3) 0.055(4) 0.007(3) 0.028(3) 0.015(3)
C24 0.0272(18) 0.069(3) 0.0257(19) 0.0113(17) 0.0005(14) 0.0096(18)
C25 0.0283(19) 0.081(3) 0.035(2) 0.0079(19) -0.0012(15) 0.010(2)
C26 0.034(2) 0.078(3) 0.046(3) 0.005(2) 0.0065(17) 0.005(2)
C27 0.043(3) 0.095(4) 0.063(3) -0.002(2) 0.003(2) -0.006(3)
C28 0.0253(17) 0.050(2) 0.032(2) 0.0070(15) 0.0060(14) 0.0088(17)
C29 0.0330(18) 0.041(2) 0.030(2) 0.0041(15) 0.0050(14) 0.0069(16)
C30 0.041(2) 0.043(2) 0.036(2) -0.0016(16) 0.0100(16) -0.0028(17)
C31 0.045(2) 0.066(3) 0.037(2) -0.011(2) 0.0103(17) -0.008(2)
N5 0.0679(17) 0.079(2) 0.079(2) 0.0018(16) -0.0066(14) 0.0135(16)
C32 0.0679(17) 0.079(2) 0.079(2) 0.0018(16) -0.0066(14) 0.0135(16)
C33 0.0679(17) 0.079(2) 0.079(2) 0.0018(16) -0.0066(14) 0.0135(16)

loop_
_atom_type_symbol
_atom_type_description
_atom_type_scat_dispersion_real
_atom_type_scat_dispersion_imag
_atom_type_scat_source
C C 0.0033 0.0016 'International Tables Vol C Tables 4.2.6.8 and 6.1.1.4'
H H 0.0000 0.0000 'International Tables Vol C Tables 4.2.6.8 and 6.1.1.4'
N N 0.0061 0.0033 'International Tables Vol C Tables 4.2.6.8 and 6.1.1.4'
O O 0.0106 0.0060 'International Tables Vol C Tables 4.2.6.8 and 6.1.1.4'
Cl Cl 0.1484 0.1585 'International Tables Vol C Tables 4.2.6.8 and 6.1.1.4'

loop_
_geom_angle_atom_site_label_1
_geom_angle_atom_site_label_2
_geom_angle_atom_site_label_3
_geom_angle_site_symmetry_1
_geom_angle
_geom_angle_publ_flag
C7 N1 C6 . 127.5(3) no
C11 N2 C8 . 110.6(3) no
C12 N3 C14 . 127.5(3) no
C6 C1 C2 . 119.1(3) no
C3 C2 C1 . 121.3(3) no
C2 C3 C4 . 119.3(3) no
C3 C4 C5 . 120.5(3) no
C4 C5 C6 . 119.9(3) no
C1 C6 C5 . 119.9(3) no
C1 C6 N1 . 124.0(3) no
C5 C6 N1 . 116.0(3) no
O1 C7 N1 . 123.2(3) no
O1 C7 C8 . 120.3(3) no
N1 C7 C8 . 116.5(3) no
N2 C8 C9 . 106.9(3) no
N2 C8 C7 . 124.3(3) no
C9 C8 C7 . 128.7(3) no
C8 C9 C10 . 107.6(3) no
C8 C9 Cl1 . 127.5(2) no
C10 C9 Cl1 . 124.8(2) no
C11 C10 C9 . 108.2(3) no
C11 C10 Cl2 . 127.6(2) no
C9 C10 Cl2 . 124.1(2) no
N2 C11 C10 . 106.7(3) no
N2 C11 C12 . 123.9(3) no
C10 C11 C12 . 129.4(3) no
O2 C12 N3 . 124.2(3) no
O2 C12 C11 . 120.4(3) no
N3 C12 C11 . 115.4(3) no
C15 C13 C14 3_667 121.5(3) no
C15 C14 C13 . 118.9(3) no
C15 C14 N3 . 123.9(3) no
C13 C14 N3 . 117.1(3) no
C13 C15 C14 3_667 119.6(3) no
C20A N4 C16 . 115.8(15) no
C20A N4 C24 . 108.5(15) no
C16 N4 C24 . 107.6(3) no
C20A N4 C28 . 103.2(5) no
C16 N4 C28 . 110.8(3) no
C24 N4 C28 . 111.0(3) no
C16 N4 C20B . 109.0(6) no
C24 N4 C20B . 110.7(7) no
C28 N4 C20B . 107.8(3) no
N4 C16 C17 . 115.0(3) no
C18 C17 C16 . 111.4(3) no
C19 C18 C17 . 112.9(3) no
N4 C20A C21A . 121.4(7) no
C22A C21A C20A . 111.18(11) no
C23A C22A C21A . 111.22(11) no
N4 C20B C21B . 114.8(4) no
C22B C21B C20B . 111.06(10) no
C23B C22B C21B . 111.19(10) no
N4 C24 C25 . 115.8(3) no
C24 C25 C26 . 111.2(3) no
C27 C26 C25 . 112.9(3) no
N4 C28 C29 . 116.6(3) no
C28 C29 C30 . 109.3(3) no
C31 C30 C29 . 112.7(3) no
N5 C32 C33 . 179.3(6) no
C7 N1 H91 . 116.3 no
C6 N1 H91 . 116.3 no
C11 N2 H92 . 124.7 no
C8 N2 H92 . 124.7 no
C12 N3 H93 . 116.3 no
C14 N3 H93 . 116.3 no
C6 C1 H1 . 120.4 no
C2 C1 H1 . 120.4 no
C3 C2 H2 . 119.4 no
C1 C2 H2 . 119.4 no
C4 C3 H3 . 120.4 no
C2 C3 H3 . 120.4 no
C3 C4 H4 . 119.8 no
C5 C4 H4 . 119.8 no
C4 C5 H5 . 120.0 no
C6 C5 H5 . 120.0 no
C15 C13 H13 3_667 119.2 no
C14 C13 H13 . 119.2 no
C13 C15 H15 3_667 120.2 no
C14 C15 H15 . 120.2 no
N4 C16 H16A . 108.5 no
C17 C16 H16A . 108.5 no
N4 C16 H16B . 108.5 no
C17 C16 H16B . 108.5 no
H16A C16 H16B . 107.5 no
C18 C17 H17A . 109.4 no
C16 C17 H17A . 109.4 no
C18 C17 H17B . 109.4 no
C16 C17 H17B . 109.4 no
H17A C17 H17B . 108.0 no
C19 C18 H18A . 109.0 no
C17 C18 H18A . 109.0 no
C19 C18 H18B . 109.0 no
C17 C18 H18B . 109.0 no
H18A C18 H18B . 107.8 no
C18 C19 H19A . 109.5 no
C18 C19 H19B . 109.5 no
H19A C19 H19B . 109.5 no
C18 C19 H19C . 109.5 no
H19A C19 H19C . 109.5 no
H19B C19 H19C . 109.5 no
N4 C20A H20A . 107.0 no
C21A C20A H20A . 107.0 no
N4 C20A H20B . 107.0 no
C21A C20A H20B . 107.0 no
H20A C20A H20B . 106.7 no
C22A C21A H21A . 109.4 no
C20A C21A H21A . 109.4 no
C22A C21A H21B . 109.4 no
C20A C21A H21B . 109.4 no
H21A C21A H21B . 108.0 no
C23A C22A H22A . 109.4 no
C21A C22A H22A . 109.4 no
C23A C22A H22B . 109.4 no
C21A C22A H22B . 109.4 no
H22A C22A H22B . 108.0 no
N4 C20B H20C . 108.6 no
C21B C20B H20C . 108.6 no
N4 C20B H20D . 108.6 no
C21B C20B H20D . 108.6 no
H20C C20B H20D . 107.5 no
C22B C21B H21C . 109.4 no
C20B C21B H21C . 109.4 no
C22B C21B H21D . 109.4 no
C20B C21B H21D . 109.4 no
H21C C21B H21D . 108.0 no
C23B C22B H22C . 109.4 no
C21B C22B H22C . 109.4 no
C23B C22B H22D . 109.4 no
C21B C22B H22D . 109.4 no
H22C C22B H22D . 108.0 no
C22B C23B H23D . 109.5 no
C22B C23B H23E . 109.5 no
H23D C23B H23E . 109.5 no
C22B C23B H23F . 109.5 no
H23D C23B H23F . 109.5 no
H23E C23B H23F . 109.5 no
N4 C24 H24A . 108.3 no
C25 C24 H24A . 108.3 no
N4 C24 H24B . 108.3 no
C25 C24 H24B . 108.3 no
H24A C24 H24B . 107.4 no
C24 C25 H25A . 109.4 no
C26 C25 H25A . 109.4 no
C24 C25 H25B . 109.4 no
C26 C25 H25B . 109.4 no
H25A C25 H25B . 108.0 no
C27 C26 H26A . 109.0 no
C25 C26 H26A . 109.0 no
C27 C26 H26B . 109.0 no
C25 C26 H26B . 109.0 no
H26A C26 H26B . 107.8 no
C26 C27 H27A . 109.5 no
C26 C27 H27B . 109.5 no
H27A C27 H27B . 109.5 no
C26 C27 H27C . 109.5 no
H27A C27 H27C . 109.5 no
H27B C27 H27C . 109.5 no
N4 C28 H28A . 108.1 no
C29 C28 H28A . 108.1 no
N4 C28 H28B . 108.1 no
C29 C28 H28B . 108.1 no
H28A C28 H28B . 107.3 no
C28 C29 H29A . 109.8 no
C30 C29 H29A . 109.8 no
C28 C29 H29B . 109.8 no
C30 C29 H29B . 109.8 no
H29A C29 H29B . 108.3 no
C31 C30 H30A . 109.0 no
C29 C30 H30A . 109.0 no
C31 C30 H30B . 109.0 no
C29 C30 H30B . 109.0 no
H30A C30 H30B . 107.8 no
C30 C31 H31A . 109.5 no
C30 C31 H31B . 109.5 no
H31A C31 H31B . 109.5 no
C30 C31 H31C . 109.5 no
H31A C31 H31C . 109.5 no
H31B C31 H31C . 109.5 no
C32 C33 H33A . 109.5 no
C32 C33 H33B . 109.5 no
H33A C33 H33B . 109.5 no
C32 C33 H33C . 109.5 no
H33A C33 H33C . 109.5 no
H33B C33 H33C . 109.5 no

loop_
_geom_bond_atom_site_label_1
_geom_bond_atom_site_label_2
_geom_bond_site_symmetry_2
_geom_bond_distance
_geom_bond_publ_flag
Cl1 C9 . 1.713(3) no
Cl2 C10 . 1.716(3) no
N1 C7 . 1.358(4) no
N1 C6 . 1.421(4) no
N2 C11 . 1.367(4) no
N2 C8 . 1.368(4) no
N3 C12 . 1.359(4) no
N3 C14 . 1.416(4) no
O1 C7 . 1.227(4) no
O2 C12 . 1.226(4) no
C1 C6 . 1.387(4) no
C1 C2 . 1.390(5) no
C2 C3 . 1.381(5) no
C3 C4 . 1.379(5) no
C4 C5 . 1.388(5) no
C5 C6 . 1.393(5) no
C7 C8 . 1.478(4) no
C8 C9 . 1.382(4) no
C9 C10 . 1.399(4) no
C10 C11 . 1.379(4) no
C11 C12 . 1.489(4) no
C13 C15 3_667 1.384(4) no
C13 C14 . 1.395(4) no
C14 C15 . 1.390(4) no
C15 C13 3_667 1.384(4) no
N4 C20A . 1.469(8) no
N4 C16 . 1.505(4) no
N4 C24 . 1.508(4) no
N4 C28 . 1.508(4) no
N4 C20B . 1.514(5) no
C16 C17 . 1.525(5) no
C17 C18 . 1.519(5) no
C18 C19 . 1.517(5) no
C20A C21A . 1.5399(11) no
C21A C22A . 1.5398(11) no
C22A C23A . 1.5396(11) no
C20B C21B . 1.5405(11) no
C21B C22B . 1.5403(10) no
C22B C23B . 1.5393(11) no
C24 C25 . 1.522(5) no
C25 C26 . 1.529(5) no
C26 C27 . 1.518(5) no
C28 C29 . 1.525(4) no
C29 C30 . 1.528(5) no
C30 C31 . 1.526(5) no
N5 C32 . 1.135(6) no
C32 C33 . 1.427(7) no
N1 H91 . 0.8800 no
N2 H92 . 0.8800 no
N3 H93 . 0.8800 no
C1 H1 . 0.9500 no
C2 H2 . 0.9500 no
C3 H3 . 0.9500 no
C4 H4 . 0.9500 no
C5 H5 . 0.9500 no
C13 H13 . 0.9500 no
C15 H15 . 0.9500 no
C16 H16A . 0.9900 no
C16 H16B . 0.9900 no
C17 H17A . 0.9900 no
C17 H17B . 0.9900 no
C18 H18A . 0.9900 no
C18 H18B . 0.9900 no
C19 H19A . 0.9800 no
C19 H19B . 0.9800 no
C19 H19C . 0.9800 no
C20A H20A . 0.9900 no
C20A H20B . 0.9900 no
C21A H21A . 0.9900 no
C21A H21B . 0.9900 no
C22A H22A . 0.9900 no
C22A H22B . 0.9900 no
C23A H23A . 0.9800 no
C23A H23B . 0.9800 no
C23A H23C . 0.9800 no
C20B H20C . 0.9900 no
C20B H20D . 0.9900 no
C21B H21C . 0.9900 no
C21B H21D . 0.9900 no
C22B H22C . 0.9900 no
C22B H22D . 0.9900 no
C23B H23D . 0.9800 no
C23B H23E . 0.9800 no
C23B H23F . 0.9800 no
C24 H24A . 0.9900 no
C24 H24B . 0.9900 no
C25 H25A . 0.9900 no
C25 H25B . 0.9900 no
C26 H26A . 0.9900 no
C26 H26B . 0.9900 no
C27 H27A . 0.9800 no
C27 H27B . 0.9800 no
C27 H27C . 0.9800 no
C28 H28A . 0.9900 no
C28 H28B . 0.9900 no
C29 H29A . 0.9900 no
C29 H29B . 0.9900 no
C30 H30A . 0.9900 no
C30 H30B . 0.9900 no
C31 H31A . 0.9800 no
C31 H31B . 0.9800 no
C31 H31C . 0.9800 no
C33 H33A . 0.9800 no
C33 H33B . 0.9800 no
C33 H33C . 0.9800 no

loop_
_geom_hbond_atom_site_label_D
_geom_hbond_atom_site_label_H
_geom_hbond_atom_site_label_A
_geom_hbond_distance_DH
_geom_hbond_distance_HA
_geom_hbond_distance_DA
_geom_hbond_angle_DHA
N1 H91 Cl3 0.88 2.40 3.269(3) 171.6
N2 H92 Cl3 0.88 2.20 3.068(3) 166.8
N3 H93 Cl3 0.88 2.40 3.275(3) 171.2
